data_7158469
loop_
_publ_author_name
'Fedorowicz, Dominika'
'Banach, Sylwia'
'Koza, Patrycja'
'Frydrych, Rafa\/l'
'\'Slepokura, Katarzyna'
'Gregoli\'nski, Janusz'

_publ_section_title
;
 Controlling chirality in the synthesis of 4 + 4 diastereomeric amine
 macrocycles derived from <i>trans</i>-1,2-diaminocyclopentane and
 2,6-diformylpyridine.
;
_journal_issue 5
_journal_name_full 'Organic &amp; biomolecular chemistry'
_journal_page_first 1080
_journal_page_last 1094
_journal_paper_doi 10.1039/d1ob02410h
_journal_volume 20
_journal_year 2022
_chemical_formula_moiety 'C48 H76 N12, 8(Cl), 11.3(H2 O)'
_chemical_formula_sum 'C48 H98.6 Cl8 N12 O11.3'
_chemical_formula_weight 1308.38
_space_group_crystal_system triclinic
_space_group_IT_number 2
_space_group_name_Hall '-P 1'
_space_group_name_H-M_alt 'P -1'
_atom_sites_solution_hydrogens mixed
_atom_sites_solution_primary dual
_atom_sites_solution_secondary difmap
_audit_creation_method SHELXL-2014/7
_audit_update_record
;
2021-07-22 deposited with the CCDC.	2021-12-23 downloaded from the CCDC.
;
_cell_angle_alpha 105.35(2)
_cell_angle_beta 108.36(2)
_cell_angle_gamma 93.77(2)
_cell_formula_units_Z 2
_cell_length_a 13.082(2)
_cell_length_b 13.444(2)
_cell_length_c 20.564(3)
_cell_measurement_reflns_used 33203
_cell_measurement_temperature 100(2)
_cell_measurement_theta_max 42.72
_cell_measurement_theta_min 2.08
_cell_volume 3265.9(10)
_computing_cell_refinement 'CrysAlisPro 1.171.41.80a (Rigaku OD, 2020)'
_computing_data_collection 'CrysAlisPro 1.171.41.80a (Rigaku OD, 2020)'
_computing_data_reduction 'CrysAlisPro 1.171.41.80a (Rigaku OD, 2020)'
_computing_structure_refinement 'SHELXL-2014/7 (Sheldrick, 2015)'
_computing_structure_solution 'SHELXT-2014 (Sheldrick, 2015)'
_diffrn_ambient_temperature 100(2)
_diffrn_detector 'Hybrid Pixel Array Detector'
_diffrn_detector_area_resol_mean 10.0000
_diffrn_detector_type 'HyPix-Arc 150'
_diffrn_measured_fraction_theta_full 0.999
_diffrn_measured_fraction_theta_max 0.999
_diffrn_measurement_device 'four-circle diffractometer'
_diffrn_measurement_device_type 'Rigaku XtaLAB Synergy R, DW system, HyPix-Arc 150'
_diffrn_measurement_method 'omega scans'
_diffrn_radiation_monochromator mirror
_diffrn_radiation_probe x-ray
_diffrn_radiation_type MoK\a
_diffrn_radiation_wavelength 0.71073
_diffrn_reflns_av_R_equivalents 0.0303
_diffrn_reflns_av_unetI/netI 0.0205
_diffrn_reflns_Laue_measured_fraction_full 0.999
_diffrn_reflns_Laue_measured_fraction_max 0.999
_diffrn_reflns_limit_h_max 16
_diffrn_reflns_limit_h_min -16
_diffrn_reflns_limit_k_max 16
_diffrn_reflns_limit_k_min -16
_diffrn_reflns_limit_l_max 25
_diffrn_reflns_limit_l_min -25
_diffrn_reflns_number 77389
_diffrn_reflns_point_group_measured_fraction_full 0.999
_diffrn_reflns_point_group_measured_fraction_max 0.999
_diffrn_reflns_theta_full 25.242
_diffrn_reflns_theta_max 25.999
_diffrn_reflns_theta_min 1.638
_diffrn_source 'Rotating-anode X-ray tube'
_diffrn_source_type 'Rigaku (Mo) X-ray Source'
_exptl_absorpt_coefficient_mu 0.407
_exptl_absorpt_correction_T_max 1.00000
_exptl_absorpt_correction_T_min 0.87914
_exptl_absorpt_correction_type multi-scan
_exptl_absorpt_process_details
;
CrysAlisPro 1.171.41.80a (Rigaku Oxford Diffraction, 2020)
Empirical absorption correction using spherical harmonics,
implemented in SCALE3 ABSPACK scaling algorithm.
;
_exptl_crystal_colour colourless
_exptl_crystal_density_diffrn 1.330
_exptl_crystal_description plate
_exptl_crystal_F_000 1394
_exptl_crystal_size_max 0.18
_exptl_crystal_size_mid 0.10
_exptl_crystal_size_min 0.04
_refine_diff_density_max 0.800
_refine_diff_density_min -0.505
_refine_diff_density_rms 0.079
_refine_ls_extinction_method none
_refine_ls_goodness_of_fit_ref 1.020
_refine_ls_hydrogen_treatment constr
_refine_ls_matrix_type full
_refine_ls_number_parameters 854
_refine_ls_number_reflns 12837
_refine_ls_number_restraints 817
_refine_ls_restrained_S_all 1.037
_refine_ls_R_factor_all 0.0706
_refine_ls_R_factor_gt 0.0608
_refine_ls_shift/su_max 0.000
_refine_ls_shift/su_mean 0.000
_refine_ls_structure_factor_coef Fsqd
_refine_ls_weighting_details 'w=1/[\s^2^(Fo^2^)+(0.0891P)^2^+5.3913P] where P=(Fo^2^+2Fc^2^)/3'
_refine_ls_weighting_scheme calc
_refine_ls_wR_factor_gt 0.1643
_refine_ls_wR_factor_ref 0.1702
_reflns_Friedel_coverage 0.000
_reflns_number_gt 10945
_reflns_number_total 12837
_reflns_threshold_expression 'I > 2\s(I)'
_cod_data_source_file d1ob02410h2.cif
_cod_data_source_block 2_l12hc
_cod_depositor_comments 'Adding full bibliography for 7158467--7158470.cif.'
_cod_original_formula_sum 'C48 H98.60 Cl8 N12 O11.30'
_cod_database_code 7158469
_shelx_shelxl_version_number 2014/7
_shelx_space_group_comment
;
The symmetry employed for this shelxl refinement is uniquely defined
by the following loop, which should always be used as a source of
symmetry information in preference to the above space-group names.
They are only intended as comments.
;
_shelx_estimated_absorpt_t_min 0.930
_shelx_estimated_absorpt_t_max 0.984

loop_
_space_group_symop_operation_xyz
'x, y, z'
'-x, -y, -z'

loop_
_atom_site_label
_atom_site_type_symbol
_atom_site_fract_x
_atom_site_fract_y
_atom_site_fract_z
_atom_site_U_iso_or_equiv
_atom_site_adp_type
_atom_site_occupancy
_atom_site_site_symmetry_order
_atom_site_calc_flag
_atom_site_refinement_flags_posn
_atom_site_refinement_flags_adp
_atom_site_refinement_flags_occupancy
_atom_site_disorder_assembly
_atom_site_disorder_group
Cl1 Cl 0.20708(6) 0.67853(5) 0.30141(3) 0.03190(17) Uani 1 1 d . . . . .
Cl2 Cl 0.20707(6) 0.63013(5) 0.01742(4) 0.03043(16) Uani 1 1 d . . . . .
Cl3 Cl 0.32082(5) 0.81042(6) 0.19523(3) 0.03006(17) Uani 1 1 d . . . . .
Cl4 Cl 0.37075(5) 0.80718(5) 0.48381(3) 0.02650(15) Uani 1 1 d . . . . .
Cl5 Cl 0.01539(8) 0.83117(7) -0.09131(5) 0.0536(3) Uani 1 1 d . . . . .
Cl6 Cl 0.6923(4) 0.48271(11) 0.33504(12) 0.0521(7) Uani 0.853(14) 1 d . U P A 1
Cl6X Cl 0.7379(18) 0.4855(7) 0.3463(7) 0.050(2) Uiso 0.147(14) 1 d . U P A 2
Cl7 Cl 0.7545(6) 0.9189(6) 0.2994(4) 0.0322(10) Uani 0.349(8) 1 d . U P B 1
O7W O 0.7345(9) 0.9087(10) 0.2913(6) 0.054(3) Uani 0.651(8) 1 d . U P B 2
Cl8 Cl 0.1086(3) 0.9800(3) 0.5443(2) 0.0468(9) Uani 0.504(8) 1 d . U P C 1
O8W O 0.1179(12) 0.9468(12) 0.5378(9) 0.051(3) Uani 0.343(12) 1 d . U P D 2
O8X O 0.1573(17) 0.9769(13) 0.5817(11) 0.039(3) Uiso 0.154(8) 1 d . U P E 3
Cl9 Cl 0.0335(4) 0.4393(3) 0.2866(3) 0.0471(14) Uani 0.304(8) 1 d . U P F 1
O9W O 0.0506(6) 0.4011(8) 0.3203(5) 0.051(2) Uani 0.380(12) 1 d . U P G 2
O9X O 0.019(3) 0.444(3) 0.3332(19) 0.039(3) Uiso 0.077(8) 1 d . U P H 3
O9Y O 0.0559(15) 0.4501(16) 0.3127(11) 0.039(3) Uiso 0.240(16) 1 d . U P I 4
Cl10 Cl 0.41722(10) 0.15773(8) 0.23436(5) 0.0488(4) Uani 0.844(4) 1 d . . P . .
N1 N 0.3262(2) 0.50030(17) 0.39220(12) 0.0273(5) Uani 1 1 d . U . . .
N2 N 0.2781(2) 0.46125(18) 0.24740(12) 0.0276(5) Uani 1 1 d . U . . .
H2A H 0.2480 0.5061 0.2748 0.033 Uiso 1 1 calc R U . . .
H2B H 0.2390 0.3963 0.2345 0.033 Uiso 1 1 calc R U . . .
N3 N 0.11277(19) 0.59105(17) 0.14062(12) 0.0253(5) Uani 1 1 d . U . . .
H3A H 0.1529 0.6386 0.1835 0.030 Uiso 1 1 calc R U . . .
H3B H 0.1307 0.6095 0.1056 0.030 Uiso 1 1 calc R U . . .
N4 N 0.03567(18) 0.76658(18) 0.11973(12) 0.0253(5) Uani 1 1 d . U . . .
N5 N 0.15637(19) 0.88141(17) 0.07183(13) 0.0263(5) Uani 1 1 d . U . . .
H5A H 0.1087 0.8573 0.0258 0.032 Uiso 1 1 calc R U . J 1
H5B H 0.1784 0.8253 0.0859 0.032 Uiso 1 1 calc R U . J 1
N6 N 0.3904(2) 0.8307(2) 0.06258(13) 0.0343(6) Uani 1 1 d . U . . .
H6A H 0.4400 0.8745 0.1039 0.041 Uiso 1 1 calc R U . K 1
H6B H 0.3527 0.7833 0.0746 0.041 Uiso 1 1 calc R U . K 1
N7 N 0.5173(2) 0.7079(2) 0.11868(14) 0.0380(6) Uani 1 1 d . U . . .
N9 N 0.40840(17) 0.90004(16) 0.35763(11) 0.0208(4) Uani 1 1 d . U . . .
H9A H 0.3604 0.8593 0.3145 0.025 Uiso 1 1 calc R U . L 1
H9B H 0.3923 0.8802 0.3928 0.025 Uiso 1 1 calc R U . L 1
N10 N 0.21620(18) 0.95065(17) 0.36157(12) 0.0226(4) Uani 1 1 d . U . . .
N11 N 0.10457(19) 0.82263(18) 0.40788(14) 0.0290(5) Uani 1 1 d . U . . .
H11A H 0.1199 0.8699 0.4519 0.035 Uiso 1 1 calc R U . . .
H11B H 0.1690 0.8106 0.4017 0.035 Uiso 1 1 calc R U . . .
N12 N 0.1828(2) 0.60535(18) 0.43293(13) 0.0295(5) Uani 1 1 d . U . . .
H12A H 0.1400 0.5541 0.3927 0.035 Uiso 1 1 calc R U . . .
H12B H 0.2287 0.6437 0.4201 0.035 Uiso 1 1 calc R U . . .
C1 C 0.3176(2) 0.4886(2) 0.45240(15) 0.0289(6) Uani 1 1 d . U . . .
C2 C 0.3710(3) 0.4188(2) 0.48566(16) 0.0344(7) Uani 1 1 d . U . . .
H2 H 0.3623 0.4110 0.5283 0.041 Uiso 1 1 calc R U . . .
C3 C 0.4365(3) 0.3618(2) 0.45483(17) 0.0363(7) Uani 1 1 d . U . . .
H3 H 0.4750 0.3148 0.4766 0.044 Uiso 1 1 calc R U . . .
C4 C 0.4459(3) 0.3734(2) 0.39158(16) 0.0337(7) Uani 1 1 d . U . . .
H4 H 0.4902 0.3344 0.3692 0.040 Uiso 1 1 calc R U . . .
C5 C 0.3890(2) 0.4430(2) 0.36229(15) 0.0289(6) Uani 1 1 d . U . . .
C6 C 0.3921(2) 0.4603(2) 0.29294(16) 0.0325(6) Uani 1 1 d . U . . .
H6C H 0.4387 0.5277 0.3034 0.039 Uiso 1 1 calc R U . . .
H6D H 0.4228 0.4036 0.2674 0.039 Uiso 1 1 calc R U . . .
C7 C 0.2650(3) 0.4917(2) 0.18027(15) 0.0328(6) Uani 1 1 d . U . . .
H7 H 0.3028 0.5650 0.1933 0.039 Uiso 1 1 calc R U . . .
C8 C 0.3057(3) 0.4187(3) 0.12629(18) 0.0508(9) Uani 1 1 d . U . . .
H8A H 0.3397 0.4587 0.1022 0.061 Uiso 1 1 calc R U . . .
H8B H 0.3599 0.3802 0.1505 0.061 Uiso 1 1 calc R U . . .
C9 C 0.2048(3) 0.3445(3) 0.07295(19) 0.0508(9) Uani 1 1 d . U . . .
H9C H 0.1888 0.2860 0.0909 0.061 Uiso 1 1 calc R U . . .
H9D H 0.2147 0.3156 0.0262 0.061 Uiso 1 1 calc R U . . .
C10 C 0.1127(3) 0.4090(2) 0.06508(16) 0.0404(8) Uani 1 1 d . U . . .
H10A H 0.0410 0.3641 0.0495 0.049 Uiso 1 1 calc R U . . .
H10B H 0.1113 0.4474 0.0299 0.049 Uiso 1 1 calc R U . . .
C11 C 0.1407(3) 0.4848(2) 0.14102(14) 0.0305(6) Uani 1 1 d . U . . .
H11 H 0.0994 0.4549 0.1669 0.037 Uiso 1 1 calc R U . . .
C12 C -0.0055(2) 0.5936(2) 0.12786(15) 0.0311(6) Uani 1 1 d . U . . .
H12C H -0.0266 0.5673 0.1632 0.037 Uiso 1 1 calc R U . . .
H12D H -0.0490 0.5471 0.0792 0.037 Uiso 1 1 calc R U . . .
C13 C -0.0301(2) 0.7024(2) 0.13445(15) 0.0284(6) Uani 1 1 d . U . . .
C14 C -0.1170(3) 0.7342(3) 0.15600(18) 0.0431(8) Uani 1 1 d . U . . .
H14 H -0.1612 0.6873 0.1674 0.052 Uiso 1 1 calc R U . . .
C15 C -0.1375(3) 0.8337(3) 0.1605(2) 0.0494(9) Uani 1 1 d . U . . .
H15 H -0.1979 0.8559 0.1734 0.059 Uiso 1 1 calc R U . . .
C16 C -0.0698(3) 0.9013(3) 0.14631(18) 0.0432(8) Uani 1 1 d . U . . .
H16 H -0.0820 0.9710 0.1495 0.052 Uiso 1 1 calc R U . . .
C17 C 0.0167(2) 0.8649(2) 0.12726(15) 0.0300(6) Uani 1 1 d . U . . .
C18 C 0.1002(3) 0.9384(2) 0.11901(18) 0.0345(6) Uani 1 1 d . U . . .
H18A H 0.0638 0.9909 0.0983 0.041 Uiso 1 1 calc R U . . .
H18B H 0.1547 0.9760 0.1669 0.041 Uiso 1 1 calc R U . . .
C19 C 0.2531(3) 0.9497(2) 0.07424(17) 0.0342(6) Uani 0.668(10) 1 d D U P M 1
H19 H 0.3049 0.9764 0.1249 0.041 Uiso 0.668(10) 1 calc R U P M 1
C20 C 0.2169(7) 1.0440(6) 0.0478(5) 0.0405(12) Uani 0.668(10) 1 d D U P M 1
H20A H 0.1468 1.0229 0.0070 0.049 Uiso 0.668(10) 1 calc R U P M 1
H20B H 0.2092 1.1010 0.0870 0.049 Uiso 0.668(10) 1 calc R U P M 1
C21 C 0.3091(5) 1.0772(5) 0.0247(4) 0.0474(13) Uani 0.668(10) 1 d D U P M 1
H21A H 0.2796 1.0918 -0.0218 0.057 Uiso 0.668(10) 1 calc R U P M 1
H21B H 0.3560 1.1415 0.0610 0.057 Uiso 0.668(10) 1 calc R U P M 1
C22 C 0.3737(4) 0.9896(4) 0.0176(4) 0.0441(12) Uani 0.668(10) 1 d D U P M 1
H22A H 0.4474 1.0115 0.0548 0.053 Uiso 0.668(10) 1 calc R U P M 1
H22B H 0.3820 0.9709 -0.0301 0.053 Uiso 0.668(10) 1 calc R U P M 1
C23 C 0.3126(3) 0.8927(3) 0.02671(18) 0.0381(6) Uani 0.668(10) 1 d D U P M 1
H23 H 0.2598 0.8476 -0.0206 0.046 Uiso 0.668(10) 1 calc R U P M 1
C19X C 0.2531(3) 0.9497(2) 0.07424(17) 0.0342(6) Uani 0.332(10) 1 d D U P M 2
H19X H 0.3048 0.9775 0.1249 0.041 Uiso 0.332(10) 1 calc R U P M 2
C20X C 0.2301(16) 1.0416(12) 0.0421(10) 0.0429(19) Uiso 0.332(10) 1 d D U P M 2
H20C H 0.1504 1.0380 0.0196 0.051 Uiso 0.332(10) 1 calc R U P M 2
H20D H 0.2594 1.1091 0.0805 0.051 Uiso 0.332(10) 1 calc R U P M 2
C21X C 0.2842(10) 1.0338(10) -0.0136(7) 0.048(2) Uiso 0.332(10) 1 d D U P M 2
H21C H 0.2280 1.0068 -0.0622 0.058 Uiso 0.332(10) 1 calc R U P M 2
H21D H 0.3192 1.1044 -0.0084 0.058 Uiso 0.332(10) 1 calc R U P M 2
C22X C 0.3683(8) 0.9633(9) -0.0062(8) 0.049(2) Uiso 0.332(10) 1 d D U P M 2
H22C H 0.4414 1.0009 0.0271 0.059 Uiso 0.332(10) 1 calc R U P M 2
H22D H 0.3727 0.9241 -0.0530 0.059 Uiso 0.332(10) 1 calc R U P M 2
C23X C 0.3126(3) 0.8927(3) 0.02671(18) 0.0381(6) Uani 0.332(10) 1 d D U P M 2
H23X H 0.2552 0.8404 -0.0150 0.046 Uiso 0.332(10) 1 calc R U P M 2
C24 C 0.4494(3) 0.7747(3) 0.01728(19) 0.0476(8) Uani 1 1 d . U . . .
H24A H 0.4977 0.8261 0.0089 0.057 Uiso 1 1 calc R U . . .
H24B H 0.3962 0.7324 -0.0299 0.057 Uiso 1 1 calc R U . . .
C25 C 0.5163(3) 0.7047(3) 0.05255(17) 0.0405(7) Uani 1 1 d . U . . .
C26 C 0.5718(3) 0.6387(3) 0.01776(19) 0.0490(9) Uani 1 1 d . U . . .
H26 H 0.5706 0.6386 -0.0287 0.059 Uiso 1 1 calc R U . . .
C27 C 0.6287(3) 0.5735(3) 0.0510(2) 0.0542(10) Uani 1 1 d . U . . .
H27 H 0.6670 0.5273 0.0276 0.065 Uiso 1 1 calc R U . . .
C28 C 0.6301(3) 0.5753(3) 0.11899(19) 0.0473(9) Uani 1 1 d . U . . .
H28 H 0.6689 0.5306 0.1430 0.057 Uiso 1 1 calc R U . . .
C29 C 0.5729(2) 0.6444(3) 0.15085(16) 0.0382(7) Uani 1 1 d . U . . .
C30 C 0.5679(3) 0.6498(3) 0.22438(17) 0.0419(8) Uani 1 1 d . U . . .
H30A H 0.5071 0.5970 0.2193 0.050 Uiso 1 1 calc R U . N 1
H30B H 0.6367 0.6340 0.2542 0.050 Uiso 1 1 calc R U . N 1
N8 N 0.5509(2) 0.7556(2) 0.26011(13) 0.0333(5) Uani 0.567(7) 1 d D U P O 1
H8C H 0.4982 0.7758 0.2276 0.040 Uiso 0.567(7) 1 calc R U P O 1
H8D H 0.6137 0.8011 0.2733 0.040 Uiso 0.567(7) 1 calc R U P O 1
C31 C 0.5189(5) 0.7645(3) 0.3252(2) 0.0320(12) Uani 0.567(7) 1 d D U P O 1
H31 H 0.4420 0.7280 0.3088 0.038 Uiso 0.567(7) 1 calc R U P O 1
C32 C 0.5902(5) 0.7227(4) 0.3844(3) 0.0342(12) Uani 0.567(7) 1 d D U P O 1
H32A H 0.5458 0.6937 0.4082 0.041 Uiso 0.567(7) 1 calc R U P O 1
H32B H 0.6290 0.6682 0.3647 0.041 Uiso 0.567(7) 1 calc R U P O 1
C33 C 0.6693(4) 0.8199(4) 0.4357(3) 0.0334(12) Uani 0.567(7) 1 d D U P O 1
H33A H 0.7276 0.8360 0.4171 0.040 Uiso 0.567(7) 1 calc R U P O 1
H33B H 0.7032 0.8105 0.4836 0.040 Uiso 0.567(7) 1 calc R U P O 1
C34 C 0.5996(7) 0.9074(5) 0.4401(3) 0.0271(14) Uani 0.567(7) 1 d D U P O 1
H34A H 0.6454 0.9771 0.4571 0.032 Uiso 0.567(7) 1 calc R U P O 1
H34B H 0.5582 0.9046 0.4726 0.032 Uiso 0.567(7) 1 calc R U P O 1
C35 C 0.5225(2) 0.8835(2) 0.36194(15) 0.0277(5) Uani 0.567(7) 1 d D U P O 1
H35 H 0.5513 0.9271 0.3371 0.033 Uiso 0.567(7) 1 calc R U P O 1
N8X N 0.5509(2) 0.7556(2) 0.26011(13) 0.0333(5) Uani 0.433(7) 1 d D U P O 2
H8XA H 0.4903 0.7711 0.2305 0.040 Uiso 0.433(7) 1 calc R U P O 2
H8XB H 0.6088 0.8029 0.2663 0.040 Uiso 0.433(7) 1 calc R U P O 2
C31X C 0.5380(6) 0.7679(3) 0.3316(2) 0.0379(16) Uiso 0.433(7) 1 d D U P O 2
H31X H 0.4768 0.7161 0.3284 0.046 Uiso 0.433(7) 1 calc R U P O 2
C32X C 0.6479(6) 0.7608(6) 0.3857(3) 0.0286(14) Uiso 0.433(7) 1 d D U P O 2
H32C H 0.6546 0.6874 0.3844 0.034 Uiso 0.433(7) 1 calc R U P O 2
H32D H 0.7103 0.7920 0.3762 0.034 Uiso 0.433(7) 1 calc R U P O 2
C33X C 0.6408(7) 0.8238(5) 0.4566(3) 0.0301(15) Uiso 0.433(7) 1 d D U P O 2
H33C H 0.7123 0.8395 0.4959 0.036 Uiso 0.433(7) 1 calc R U P O 2
H33D H 0.5858 0.7872 0.4698 0.036 Uiso 0.433(7) 1 calc R U P O 2
C34X C 0.6055(12) 0.9232(6) 0.4391(4) 0.0284(18) Uiso 0.433(7) 1 d D U P O 2
H34C H 0.6687 0.9707 0.4416 0.034 Uiso 0.433(7) 1 calc R U P O 2
H34D H 0.5713 0.9609 0.4729 0.034 Uiso 0.433(7) 1 calc R U P O 2
C35X C 0.5225(2) 0.8835(2) 0.36194(15) 0.0277(5) Uani 0.433(7) 1 d D U P O 2
H35X H 0.5455 0.9246 0.3335 0.033 Uiso 0.433(7) 1 calc R U P O 2
C36 C 0.3960(2) 1.01171(19) 0.36599(14) 0.0214(5) Uani 1 1 d . U . . .
H36A H 0.4187 1.0347 0.3300 0.026 Uiso 1 1 calc R U . . .
H36B H 0.4445 1.0554 0.4143 0.026 Uiso 1 1 calc R U . . .
C37 C 0.2803(2) 1.0273(2) 0.35652(13) 0.0216(5) Uani 1 1 d . U . . .
C38 C 0.2437(2) 1.1163(2) 0.34204(16) 0.0305(6) Uani 1 1 d . U . . .
H38 H 0.2915 1.1688 0.3379 0.037 Uiso 1 1 calc R U . . .
C39 C 0.1368(3) 1.1271(2) 0.33377(19) 0.0382(7) Uani 1 1 d . U . . .
H39 H 0.1102 1.1882 0.3252 0.046 Uiso 1 1 calc R U . . .
C40 C 0.0683(3) 1.0477(2) 0.33806(18) 0.0352(7) Uani 1 1 d . U . . .
H40 H -0.0059 1.0529 0.3320 0.042 Uiso 1 1 calc R U . . .
C41 C 0.1110(2) 0.9606(2) 0.35133(16) 0.0277(6) Uani 1 1 d . U . . .
C42 C 0.0417(2) 0.8673(2) 0.35184(19) 0.0339(6) Uani 1 1 d . U . . .
H42A H -0.0244 0.8885 0.3616 0.041 Uiso 1 1 calc R U . . .
H42B H 0.0182 0.8138 0.3042 0.041 Uiso 1 1 calc R U . . .
C43 C 0.0434(2) 0.7222(2) 0.40547(19) 0.0345(7) Uani 1 1 d . U . . .
H43 H 0.0235 0.6712 0.3564 0.041 Uiso 1 1 calc R U . . .
C44 C -0.0619(3) 0.7383(3) 0.4241(3) 0.0518(9) Uani 1 1 d . U . . .
H44A H -0.0668 0.8136 0.4388 0.062 Uiso 1 1 calc R U . . .
H44B H -0.1274 0.7018 0.3818 0.062 Uiso 1 1 calc R U . . .
C45 C -0.0539(4) 0.6939(3) 0.4841(3) 0.0618(10) Uani 1 1 d . U . . .
H45A H -0.1262 0.6583 0.4785 0.074 Uiso 1 1 calc R U . . .
H45B H -0.0257 0.7496 0.5309 0.074 Uiso 1 1 calc R U . . .
C46 C 0.0253(3) 0.6162(3) 0.4796(2) 0.0518(9) Uani 1 1 d . U . . .
H46A H -0.0109 0.5495 0.4414 0.062 Uiso 1 1 calc R U . . .
H46B H 0.0575 0.6018 0.5260 0.062 Uiso 1 1 calc R U . . .
C47 C 0.1116(3) 0.6746(2) 0.46102(18) 0.0343(6) Uani 1 1 d . U . . .
H47 H 0.1581 0.7319 0.5047 0.041 Uiso 1 1 calc R U . . .
C48 C 0.2487(3) 0.5560(2) 0.48521(16) 0.0339(6) Uani 1 1 d . U . . .
H48A H 0.1996 0.5129 0.4990 0.041 Uiso 1 1 calc R U . . .
H48B H 0.2962 0.6109 0.5291 0.041 Uiso 1 1 calc R U . . .
O1W O 0.6290(3) 1.1589(3) 0.35953(18) 0.0880(11) Uani 1 1 d D . . . .
H1W H 0.6643 1.2120 0.3576 0.132 Uiso 1 1 d DR U . . .
H2W H 0.6197 1.1739 0.3994 0.132 Uiso 1 1 d DR U . . .
O2W O 0.2008(3) 0.2586(2) 0.22494(15) 0.0566(11) Uani 0.875(7) 1 d D U P P 1
O2X O 0.1233(4) 0.2611(10) 0.2043(2) 0.056(4) Uiso 0.125(7) 1 d D U P P 2
H3W H 0.1618 0.2315 0.1815 0.084 Uiso 1 1 d DR U . . .
H4W H 0.1588 0.2749 0.2484 0.084 Uiso 1 1 d DR U . . .
O3W O -0.1406(4) 0.5348(5) 0.2518(2) 0.0583(16) Uani 0.736(15) 1 d . U P Q 1
O3X O -0.1648(10) 0.5828(13) 0.2663(7) 0.048(3) Uiso 0.264(15) 1 d . U P Q 2
O4W O 0.5462(4) 0.3185(4) 0.1867(3) 0.0760(15) Uani 0.678(8) 1 d . U P R 1
O4X O 0.6098(10) 0.3681(9) 0.1728(6) 0.082(3) Uiso 0.322(8) 1 d . U P R 2
O5W O 0.5503(5) 0.9725(6) 0.1881(5) 0.0647(19) Uani 0.60(2) 1 d . U P S 1
O5X O 0.6143(11) 0.9692(10) 0.1634(7) 0.046(3) Uiso 0.203(7) 1 d . U P T 2
O5Y O 0.5452(14) 0.9951(14) 0.1694(12) 0.041(3) Uiso 0.199(19) 1 d . U P U 3
O6W O -0.2043(10) 0.3791(8) 0.1364(4) 0.089(3) Uani 0.519(14) 1 d . U P V 1
O6X O -0.1356(11) 0.3636(6) 0.1370(4) 0.078(3) Uani 0.481(14) 1 d . U P V 2
O10W O 0.7836(5) 1.2858(4) 0.3568(3) 0.0568(13) Uiso 0.5 1 d . U P W 4
O11W O 0.9115(7) 1.2418(6) 0.2965(4) 0.086(2) Uiso 0.5 1 d . U P W 4
O12W O 0.8839(14) 1.3404(13) 0.3428(9) 0.095(5) Uiso 0.25 1 d . U P W 4
O13W O 0.8170(9) 1.1496(9) 0.3438(6) 0.058(3) Uiso 0.25 1 d . U P X 4
O14W O 0.952(3) 1.256(3) 0.2622(19) 0.186(12) Uiso 0.25 1 d . U P Y 5
O15W O 0.5580(18) 1.1794(16) 0.1460(11) 0.117(6) Uiso 0.25 1 d . U P Z 5
O16W O 0.6324(10) 1.1497(9) 0.1406(6) 0.056(2) Uiso 0.25 1 d . U P Z 5
O17W O 0.7099(9) 1.2331(8) 0.1469(6) 0.050(2) Uiso 0.25 1 d . U P Z 5
O18W O 0.8318(15) 1.1943(15) 0.1638(10) 0.098(4) Uiso 0.25 1 d . U P Z 5
O19W O 0.8402(12) 1.1342(12) 0.1805(8) 0.079(3) Uiso 0.25 1 d . U P Z 5
O20W O 0.7339(12) 1.0447(11) 0.1826(8) 0.067(3) Uiso 0.25 1 d . U P Z 5
O21W O 0.7688(15) 1.0883(15) 0.2097(10) 0.092(4) Uiso 0.25 1 d . U P Z 5

loop_
_atom_site_aniso_label
_atom_site_aniso_U_11
_atom_site_aniso_U_22
_atom_site_aniso_U_33
_atom_site_aniso_U_23
_atom_site_aniso_U_13
_atom_site_aniso_U_12
Cl1 0.0477(4) 0.0278(3) 0.0202(3) 0.0090(3) 0.0088(3) 0.0136(3)
Cl2 0.0356(4) 0.0267(3) 0.0288(3) 0.0059(3) 0.0132(3) 0.0033(3)
Cl3 0.0232(3) 0.0475(4) 0.0190(3) 0.0097(3) 0.0063(2) 0.0090(3)
Cl4 0.0236(3) 0.0274(3) 0.0264(3) 0.0090(3) 0.0053(3) 0.0032(2)
Cl5 0.0522(5) 0.0419(5) 0.0509(5) 0.0212(4) -0.0085(4) 0.0022(4)
Cl6 0.061(2) 0.0423(6) 0.0550(7) 0.0175(5) 0.0195(10) 0.0150(6)
Cl7 0.0122(17) 0.0491(19) 0.0284(16) 0.0068(15) 0.0024(12) 0.0017(14)
O7W 0.032(5) 0.071(4) 0.044(4) -0.011(3) 0.020(4) -0.008(3)
Cl8 0.0451(13) 0.0375(15) 0.0580(15) -0.0009(12) 0.0305(11) 0.0068(11)
O8W 0.040(4) 0.046(5) 0.053(4) -0.004(4) 0.011(4) 0.009(4)
Cl9 0.043(2) 0.0453(18) 0.047(3) -0.0046(16) 0.0261(19) -0.0120(14)
O9W 0.042(3) 0.029(4) 0.055(4) -0.009(3) -0.003(3) 0.015(3)
Cl10 0.0635(7) 0.0411(6) 0.0302(5) 0.0040(4) 0.0094(5) -0.0076(5)
N1 0.0336(12) 0.0223(11) 0.0228(11) 0.0099(9) 0.0028(9) 0.0056(9)
N2 0.0365(13) 0.0238(11) 0.0197(11) 0.0071(9) 0.0049(10) 0.0091(10)
N3 0.0287(12) 0.0240(11) 0.0185(10) 0.0080(9) 0.0016(9) -0.0018(9)
N4 0.0215(11) 0.0301(12) 0.0243(11) 0.0105(9) 0.0059(9) 0.0040(9)
N5 0.0264(11) 0.0231(11) 0.0311(12) 0.0139(9) 0.0074(9) 0.0034(9)
N6 0.0303(12) 0.0450(14) 0.0288(12) 0.0111(11) 0.0134(10) -0.0007(11)
N7 0.0268(12) 0.0575(16) 0.0276(12) 0.0031(12) 0.0137(10) 0.0103(12)
N9 0.0213(10) 0.0229(10) 0.0187(10) 0.0065(8) 0.0067(8) 0.0063(8)
N10 0.0211(11) 0.0215(10) 0.0272(11) 0.0099(9) 0.0085(9) 0.0058(8)
N11 0.0223(11) 0.0245(11) 0.0487(14) 0.0169(10) 0.0184(10) 0.0064(9)
N12 0.0351(13) 0.0259(12) 0.0331(12) 0.0148(10) 0.0141(10) 0.0068(10)
C1 0.0365(15) 0.0206(12) 0.0244(13) 0.0103(10) 0.0012(11) 0.0020(11)
C2 0.0434(17) 0.0250(14) 0.0284(14) 0.0149(11) -0.0010(12) 0.0020(12)
C3 0.0406(16) 0.0241(14) 0.0353(15) 0.0154(12) -0.0046(13) 0.0068(12)
C4 0.0348(15) 0.0241(13) 0.0318(15) 0.0064(11) -0.0011(12) 0.0064(11)
C5 0.0305(14) 0.0236(13) 0.0240(13) 0.0067(10) -0.0016(11) 0.0038(11)
C6 0.0334(15) 0.0341(15) 0.0272(14) 0.0101(12) 0.0049(12) 0.0115(12)
C7 0.0435(16) 0.0351(15) 0.0198(13) 0.0102(11) 0.0086(12) 0.0097(12)
C8 0.063(2) 0.058(2) 0.0299(16) 0.0043(15) 0.0199(16) 0.0172(17)
C9 0.071(2) 0.0382(18) 0.0366(17) -0.0005(14) 0.0205(17) 0.0021(16)
C10 0.065(2) 0.0240(14) 0.0222(14) 0.0072(11) 0.0032(14) 0.0001(14)
C11 0.0426(16) 0.0247(13) 0.0197(12) 0.0097(10) 0.0028(11) 0.0020(11)
C12 0.0262(14) 0.0364(15) 0.0254(13) 0.0141(12) 0.0005(11) -0.0067(11)
C13 0.0211(12) 0.0410(15) 0.0217(12) 0.0144(11) 0.0023(10) 0.0003(11)
C14 0.0277(15) 0.070(2) 0.0394(17) 0.0253(16) 0.0149(13) 0.0073(15)
C15 0.0355(17) 0.079(2) 0.0508(19) 0.0299(18) 0.0254(15) 0.0280(17)
C16 0.0404(17) 0.0547(19) 0.0420(17) 0.0188(15) 0.0174(14) 0.0254(15)
C17 0.0317(14) 0.0328(14) 0.0267(13) 0.0110(11) 0.0089(11) 0.0119(11)
C18 0.0402(16) 0.0257(14) 0.0412(16) 0.0120(12) 0.0163(13) 0.0098(12)
C19 0.0327(13) 0.0320(13) 0.0385(14) 0.0174(11) 0.0089(11) -0.0031(11)
C20 0.046(3) 0.031(2) 0.047(3) 0.0243(19) 0.0120(19) -0.0035(18)
C21 0.053(2) 0.045(2) 0.051(3) 0.029(2) 0.018(2) -0.002(2)
C22 0.047(2) 0.052(2) 0.045(3) 0.025(2) 0.024(2) -0.004(2)
C23 0.0356(14) 0.0473(15) 0.0369(14) 0.0215(12) 0.0141(11) -0.0003(12)
C19X 0.0327(13) 0.0320(13) 0.0385(14) 0.0174(11) 0.0089(11) -0.0031(11)
C23X 0.0356(14) 0.0473(15) 0.0369(14) 0.0215(12) 0.0141(11) -0.0003(12)
C24 0.0421(18) 0.073(2) 0.0351(16) 0.0151(16) 0.0241(14) 0.0079(16)
C25 0.0273(14) 0.0584(19) 0.0310(15) 0.0010(14) 0.0149(12) 0.0012(13)
C26 0.0400(18) 0.066(2) 0.0329(16) -0.0051(15) 0.0201(14) 0.0032(16)
C27 0.0425(19) 0.065(2) 0.0428(19) -0.0140(17) 0.0233(16) 0.0095(17)
C28 0.0323(16) 0.058(2) 0.0381(17) -0.0086(15) 0.0116(14) 0.0142(15)
C29 0.0242(14) 0.0539(18) 0.0283(14) -0.0021(13) 0.0092(12) 0.0117(13)
C30 0.0378(16) 0.0554(19) 0.0281(15) 0.0018(13) 0.0111(13) 0.0239(14)
N8 0.0255(11) 0.0473(14) 0.0232(11) 0.0021(10) 0.0085(9) 0.0146(10)
C31 0.041(2) 0.043(2) 0.0166(18) 0.0098(16) 0.0095(17) 0.0353(18)
C32 0.041(2) 0.035(2) 0.027(2) 0.0105(18) 0.0087(19) 0.018(2)
C33 0.028(2) 0.040(2) 0.031(2) 0.012(2) 0.0056(19) 0.0120(19)
C34 0.022(2) 0.039(3) 0.025(2) 0.0136(19) 0.0108(17) 0.010(2)
C35 0.0280(12) 0.0381(13) 0.0242(12) 0.0126(10) 0.0137(10) 0.0170(10)
N8X 0.0255(11) 0.0473(14) 0.0232(11) 0.0021(10) 0.0085(9) 0.0146(10)
C35X 0.0280(12) 0.0381(13) 0.0242(12) 0.0126(10) 0.0137(10) 0.0170(10)
C36 0.0222(12) 0.0200(12) 0.0220(12) 0.0067(10) 0.0072(10) 0.0030(9)
C37 0.0246(12) 0.0220(12) 0.0188(11) 0.0066(9) 0.0079(10) 0.0044(10)
C38 0.0339(15) 0.0259(13) 0.0388(15) 0.0165(12) 0.0160(12) 0.0078(11)
C39 0.0425(17) 0.0327(15) 0.0531(18) 0.0252(14) 0.0219(15) 0.0196(13)
C40 0.0297(14) 0.0368(15) 0.0513(18) 0.0238(14) 0.0188(13) 0.0190(12)
C41 0.0226(13) 0.0280(13) 0.0374(15) 0.0143(11) 0.0121(11) 0.0089(10)
C42 0.0202(13) 0.0330(15) 0.0552(18) 0.0216(13) 0.0139(13) 0.0092(11)
C43 0.0259(14) 0.0251(13) 0.0598(18) 0.0182(13) 0.0207(13) 0.0030(11)
C44 0.0340(17) 0.0394(17) 0.095(3) 0.0240(18) 0.0371(18) 0.0056(14)
C45 0.057(2) 0.051(2) 0.105(3) 0.032(2) 0.057(2) 0.0088(17)
C46 0.055(2) 0.0394(17) 0.081(2) 0.0281(17) 0.0434(19) 0.0044(15)
C47 0.0388(16) 0.0269(14) 0.0495(17) 0.0172(13) 0.0270(14) 0.0062(12)
C48 0.0481(17) 0.0288(14) 0.0284(14) 0.0166(12) 0.0113(13) 0.0076(12)
O1W 0.079(2) 0.139(3) 0.0588(19) 0.042(2) 0.0326(18) 0.008(2)
O2W 0.066(2) 0.0495(17) 0.0370(15) 0.0226(13) -0.0081(14) -0.0174(14)
O3W 0.062(2) 0.062(3) 0.048(2) 0.020(2) 0.0127(19) 0.003(2)
O4W 0.060(3) 0.086(3) 0.112(4) 0.058(3) 0.043(3) 0.031(2)
O5W 0.063(3) 0.059(3) 0.052(3) 0.025(3) -0.011(2) -0.005(2)
O6W 0.120(7) 0.121(5) 0.052(3) 0.043(3) 0.046(4) 0.046(5)
O6X 0.124(8) 0.071(4) 0.055(3) 0.028(3) 0.043(4) 0.033(4)

loop_
_atom_type_symbol
_atom_type_description
_atom_type_scat_dispersion_real
_atom_type_scat_dispersion_imag
_atom_type_scat_source
C C 0.0033 0.0016 'International Tables Vol C Tables 4.2.6.8 and 6.1.1.4'
H H 0.0000 0.0000 'International Tables Vol C Tables 4.2.6.8 and 6.1.1.4'
N N 0.0061 0.0033 'International Tables Vol C Tables 4.2.6.8 and 6.1.1.4'
O O 0.0106 0.0060 'International Tables Vol C Tables 4.2.6.8 and 6.1.1.4'
Cl Cl 0.1484 0.1585 'International Tables Vol C Tables 4.2.6.8 and 6.1.1.4'

loop_
_geom_angle_atom_site_label_1
_geom_angle_atom_site_label_2
_geom_angle_atom_site_label_3
_geom_angle
_geom_angle_site_symmetry_1
_geom_angle_site_symmetry_3
_geom_angle_publ_flag
C1 N1 C5 118.4(2) . . ?
C6 N2 C7 116.5(2) . . ?
C6 N2 H2A 108.2 . . ?
C7 N2 H2A 108.2 . . ?
C6 N2 H2B 108.2 . . ?
C7 N2 H2B 108.2 . . ?
H2A N2 H2B 107.3 . . ?
C12 N3 C11 111.7(2) . . ?
C12 N3 H3A 109.3 . . ?
C11 N3 H3A 109.3 . . ?
C12 N3 H3B 109.3 . . ?
C11 N3 H3B 109.3 . . ?
H3A N3 H3B 107.9 . . ?
C13 N4 C17 117.5(3) . . ?
C18 N5 C19X 111.7(2) . . ?
C18 N5 C19 111.7(2) . . ?
C18 N5 H5A 109.3 . . ?
C19 N5 H5A 109.3 . . ?
C18 N5 H5B 109.3 . . ?
C19 N5 H5B 109.3 . . ?
H5A N5 H5B 107.9 . . ?
C24 N6 C23 113.4(3) . . ?
C24 N6 C23X 113.4(3) . . ?
C24 N6 H6A 108.9 . . ?
C23 N6 H6A 108.9 . . ?
C24 N6 H6B 108.9 . . ?
C23 N6 H6B 108.9 . . ?
H6A N6 H6B 107.7 . . ?
C29 N7 C25 118.5(3) . . ?
C36 N9 C35 111.3(2) . . ?
C36 N9 C35X 111.3(2) . . ?
C36 N9 H9A 109.4 . . ?
C35 N9 H9A 109.4 . . ?
C36 N9 H9B 109.4 . . ?
C35 N9 H9B 109.4 . . ?
H9A N9 H9B 108.0 . . ?
C37 N10 C41 117.8(2) . . ?
C42 N11 C43 112.2(2) . . ?
C42 N11 H11A 109.2 . . ?
C43 N11 H11A 109.2 . . ?
C42 N11 H11B 109.2 . . ?
C43 N11 H11B 109.2 . . ?
H11A N11 H11B 107.9 . . ?
C48 N12 C47 113.8(2) . . ?
C48 N12 H12A 108.8 . . ?
C47 N12 H12A 108.8 . . ?
C48 N12 H12B 108.8 . . ?
C47 N12 H12B 108.8 . . ?
H12A N12 H12B 107.7 . . ?
N1 C1 C2 122.6(3) . . ?
N1 C1 C48 116.8(2) . . ?
C2 C1 C48 120.5(3) . . ?
C3 C2 C1 118.1(3) . . ?
C3 C2 H2 120.9 . . ?
C1 C2 H2 120.9 . . ?
C2 C3 C4 119.6(3) . . ?
C2 C3 H3 120.2 . . ?
C4 C3 H3 120.2 . . ?
C5 C4 C3 118.1(3) . . ?
C5 C4 H4 121.0 . . ?
C3 C4 H4 121.0 . . ?
N1 C5 C4 123.1(3) . . ?
N1 C5 C6 114.6(2) . . ?
C4 C5 C6 122.4(3) . . ?
N2 C6 C5 108.2(2) . . ?
N2 C6 H6C 110.1 . . ?
C5 C6 H6C 110.1 . . ?
N2 C6 H6D 110.1 . . ?
C5 C6 H6D 110.1 . . ?
H6C C6 H6D 108.4 . . ?
N2 C7 C8 114.3(3) . . ?
N2 C7 C11 107.4(2) . . ?
C8 C7 C11 105.9(3) . . ?
N2 C7 H7 109.7 . . ?
C8 C7 H7 109.7 . . ?
C11 C7 H7 109.7 . . ?
C9 C8 C7 104.7(3) . . ?
C9 C8 H8A 110.8 . . ?
C7 C8 H8A 110.8 . . ?
C9 C8 H8B 110.8 . . ?
C7 C8 H8B 110.8 . . ?
H8A C8 H8B 108.9 . . ?
C8 C9 C10 105.8(3) . . ?
C8 C9 H9C 110.6 . . ?
C10 C9 H9C 110.6 . . ?
C8 C9 H9D 110.6 . . ?
C10 C9 H9D 110.6 . . ?
H9C C9 H9D 108.7 . . ?
C9 C10 C11 103.5(3) . . ?
C9 C10 H10A 111.1 . . ?
C11 C10 H10A 111.1 . . ?
C9 C10 H10B 111.1 . . ?
C11 C10 H10B 111.1 . . ?
H10A C10 H10B 109.0 . . ?
N3 C11 C10 112.8(2) . . ?
N3 C11 C7 110.8(2) . . ?
C10 C11 C7 106.8(3) . . ?
N3 C11 H11 108.8 . . ?
C10 C11 H11 108.8 . . ?
C7 C11 H11 108.8 . . ?
N3 C12 C13 111.1(2) . . ?
N3 C12 H12C 109.4 . . ?
C13 C12 H12C 109.4 . . ?
N3 C12 H12D 109.4 . . ?
C13 C12 H12D 109.4 . . ?
H12C C12 H12D 108.0 . . ?
N4 C13 C14 122.4(3) . . ?
N4 C13 C12 116.7(3) . . ?
C14 C13 C12 121.0(3) . . ?
C15 C14 C13 119.2(3) . . ?
C15 C14 H14 120.4 . . ?
C13 C14 H14 120.4 . . ?
C14 C15 C16 119.2(3) . . ?
C14 C15 H15 120.4 . . ?
C16 C15 H15 120.4 . . ?
C15 C16 C17 118.3(3) . . ?
C15 C16 H16 120.9 . . ?
C17 C16 H16 120.9 . . ?
N4 C17 C16 123.4(3) . . ?
N4 C17 C18 116.0(2) . . ?
C16 C17 C18 120.5(3) . . ?
N5 C18 C17 111.3(2) . . ?
N5 C18 H18A 109.4 . . ?
C17 C18 H18A 109.4 . . ?
N5 C18 H18B 109.4 . . ?
C17 C18 H18B 109.4 . . ?
H18A C18 H18B 108.0 . . ?
N5 C19 C23 112.7(2) . . ?
N5 C19 C20 110.2(4) . . ?
C23 C19 C20 107.1(3) . . ?
N5 C19 H19 108.9 . . ?
C23 C19 H19 108.9 . . ?
C20 C19 H19 108.9 . . ?
C21 C20 C19 102.9(4) . . ?
C21 C20 H20A 111.2 . . ?
C19 C20 H20A 111.2 . . ?
C21 C20 H20B 111.2 . . ?
C19 C20 H20B 111.2 . . ?
H20A C20 H20B 109.1 . . ?
C22 C21 C20 107.6(4) . . ?
C22 C21 H21A 110.2 . . ?
C20 C21 H21A 110.2 . . ?
C22 C21 H21B 110.2 . . ?
C20 C21 H21B 110.2 . . ?
H21A C21 H21B 108.5 . . ?
C21 C22 C23 109.0(4) . . ?
C21 C22 H22A 109.9 . . ?
C23 C22 H22A 109.9 . . ?
C21 C22 H22B 109.9 . . ?
C23 C22 H22B 109.9 . . ?
H22A C22 H22B 108.3 . . ?
N6 C23 C19 112.5(2) . . ?
N6 C23 C22 111.9(3) . . ?
C19 C23 C22 99.0(3) . . ?
N6 C23 H23 111.0 . . ?
C19 C23 H23 111.0 . . ?
C22 C23 H23 111.0 . . ?
N5 C19X C23X 112.7(2) . . ?
N5 C19X C20X 116.9(8) . . ?
C23X C19X C20X 98.7(5) . . ?
N5 C19X H19X 109.3 . . ?
C23X C19X H19X 109.3 . . ?
C20X C19X H19X 109.3 . . ?
C21X C20X C19X 108.7(7) . . ?
C21X C20X H20C 109.9 . . ?
C19X C20X H20C 109.9 . . ?
C21X C20X H20D 109.9 . . ?
C19X C20X H20D 109.9 . . ?
H20C C20X H20D 108.3 . . ?
C22X C21X C20X 111.6(8) . . ?
C22X C21X H21C 109.3 . . ?
C20X C21X H21C 109.3 . . ?
C22X C21X H21D 109.3 . . ?
C20X C21X H21D 109.3 . . ?
H21C C21X H21D 108.0 . . ?
C21X C22X C23X 95.7(6) . . ?
C21X C22X H22C 112.6 . . ?
C23X C22X H22C 112.6 . . ?
C21X C22X H22D 112.6 . . ?
C23X C22X H22D 112.6 . . ?
H22C C22X H22D 110.1 . . ?
N6 C23X C19X 112.5(2) . . ?
N6 C23X C22X 111.5(4) . . ?
C19X C23X C22X 114.6(5) . . ?
N6 C23X H23X 105.8 . . ?
C19X C23X H23X 105.8 . . ?
C22X C23X H23X 105.8 . . ?
N6 C24 C25 110.9(3) . . ?
N6 C24 H24A 109.5 . . ?
C25 C24 H24A 109.5 . . ?
N6 C24 H24B 109.5 . . ?
C25 C24 H24B 109.5 . . ?
H24A C24 H24B 108.0 . . ?
N7 C25 C26 122.1(4) . . ?
N7 C25 C24 116.7(3) . . ?
C26 C25 C24 121.2(3) . . ?
C27 C26 C25 119.2(3) . . ?
C27 C26 H26 120.4 . . ?
C25 C26 H26 120.4 . . ?
C26 C27 C28 119.6(3) . . ?
C26 C27 H27 120.2 . . ?
C28 C27 H27 120.2 . . ?
C27 C28 C29 117.9(4) . . ?
C27 C28 H28 121.0 . . ?
C29 C28 H28 121.0 . . ?
N7 C29 C28 122.7(3) . . ?
N7 C29 C30 115.8(3) . . ?
C28 C29 C30 121.5(3) . . ?
N8X C30 C29 110.1(3) . . ?
N8 C30 C29 110.1(3) . . ?
N8 C30 H30A 109.6 . . ?
C29 C30 H30A 109.6 . . ?
N8 C30 H30B 109.6 . . ?
C29 C30 H30B 109.6 . . ?
H30A C30 H30B 108.2 . . ?
C30 N8 C31 115.2(3) . . ?
C30 N8 H8C 108.5 . . ?
C31 N8 H8C 108.5 . . ?
C30 N8 H8D 108.5 . . ?
C31 N8 H8D 108.5 . . ?
H8C N8 H8D 107.5 . . ?
N8 C31 C32 117.7(4) . . ?
N8 C31 C35 107.7(3) . . ?
C32 C31 C35 106.2(3) . . ?
N8 C31 H31 108.3 . . ?
C32 C31 H31 108.3 . . ?
C35 C31 H31 108.3 . . ?
C33 C32 C31 102.4(4) . . ?
C33 C32 H32A 111.3 . . ?
C31 C32 H32A 111.3 . . ?
C33 C32 H32B 111.3 . . ?
C31 C32 H32B 111.3 . . ?
H32A C32 H32B 109.2 . . ?
C32 C33 C34 105.0(4) . . ?
C32 C33 H33A 110.7 . . ?
C34 C33 H33A 110.7 . . ?
C32 C33 H33B 110.7 . . ?
C34 C33 H33B 110.7 . . ?
H33A C33 H33B 108.8 . . ?
C33 C34 C35 102.9(4) . . ?
C33 C34 H34A 111.2 . . ?
C35 C34 H34A 111.2 . . ?
C33 C34 H34B 111.2 . . ?
C35 C34 H34B 111.2 . . ?
H34A C34 H34B 109.1 . . ?
N9 C35 C34 111.9(4) . . ?
N9 C35 C31 107.9(3) . . ?
C34 C35 C31 105.9(3) . . ?
N9 C35 H35 110.3 . . ?
C34 C35 H35 110.3 . . ?
C31 C35 H35 110.3 . . ?
C30 N8X C31X 114.6(3) . . ?
C30 N8X H8XA 108.6 . . ?
C31X N8X H8XA 108.6 . . ?
C30 N8X H8XB 108.6 . . ?
C31X N8X H8XB 108.6 . . ?
H8XA N8X H8XB 107.6 . . ?
N8X C31X C32X 108.7(4) . . ?
N8X C31X C35X 107.9(3) . . ?
C32X C31X C35X 103.1(4) . . ?
N8X C31X H31X 112.2 . . ?
C32X C31X H31X 112.2 . . ?
C35X C31X H31X 112.2 . . ?
C33X C32X C31X 102.0(5) . . ?
C33X C32X H32C 111.4 . . ?
C31X C32X H32C 111.4 . . ?
C33X C32X H32D 111.4 . . ?
C31X C32X H32D 111.4 . . ?
H32C C32X H32D 109.2 . . ?
C32X C33X C34X 101.2(7) . . ?
C32X C33X H33C 111.5 . . ?
C34X C33X H33C 111.5 . . ?
C32X C33X H33D 111.5 . . ?
C34X C33X H33D 111.5 . . ?
H33C C33X H33D 109.4 . . ?
C33X C34X C35X 104.6(5) . . ?
C33X C34X H34C 110.8 . . ?
C35X C34X H34C 110.8 . . ?
C33X C34X H34D 110.8 . . ?
C35X C34X H34D 110.8 . . ?
H34C C34X H34D 108.9 . . ?
N9 C35X C34X 113.2(7) . . ?
N9 C35X C31X 116.2(3) . . ?
C34X C35X C31X 105.5(4) . . ?
N9 C35X H35X 107.2 . . ?
C34X C35X H35X 107.2 . . ?
C31X C35X H35X 107.2 . . ?
N9 C36 C37 111.4(2) . . ?
N9 C36 H36A 109.3 . . ?
C37 C36 H36A 109.3 . . ?
N9 C36 H36B 109.3 . . ?
C37 C36 H36B 109.3 . . ?
H36A C36 H36B 108.0 . . ?
N10 C37 C38 123.0(2) . . ?
N10 C37 C36 116.2(2) . . ?
C38 C37 C36 120.8(2) . . ?
C39 C38 C37 118.7(3) . . ?
C39 C38 H38 120.7 . . ?
C37 C38 H38 120.7 . . ?
C38 C39 C40 119.2(3) . . ?
C38 C39 H39 120.4 . . ?
C40 C39 H39 120.4 . . ?
C41 C40 C39 118.3(3) . . ?
C41 C40 H40 120.9 . . ?
C39 C40 H40 120.9 . . ?
N10 C41 C40 122.9(3) . . ?
N10 C41 C42 114.7(2) . . ?
C40 C41 C42 122.3(3) . . ?
N11 C42 C41 110.0(2) . . ?
N11 C42 H42A 109.7 . . ?
C41 C42 H42A 109.7 . . ?
N11 C42 H42B 109.7 . . ?
C41 C42 H42B 109.7 . . ?
H42A C42 H42B 108.2 . . ?
N11 C43 C47 111.5(2) . . ?
N11 C43 C44 112.5(2) . . ?
C47 C43 C44 105.0(3) . . ?
N11 C43 H43 109.3 . . ?
C47 C43 H43 109.3 . . ?
C44 C43 H43 109.3 . . ?
C45 C44 C43 106.5(3) . . ?
C45 C44 H44A 110.4 . . ?
C43 C44 H44A 110.4 . . ?
C45 C44 H44B 110.4 . . ?
C43 C44 H44B 110.4 . . ?
H44A C44 H44B 108.6 . . ?
C44 C45 C46 105.1(3) . . ?
C44 C45 H45A 110.7 . . ?
C46 C45 H45A 110.7 . . ?
C44 C45 H45B 110.7 . . ?
C46 C45 H45B 110.7 . . ?
H45A C45 H45B 108.8 . . ?
C45 C46 C47 101.9(3) . . ?
C45 C46 H46A 111.4 . . ?
C47 C46 H46A 111.4 . . ?
C45 C46 H46B 111.4 . . ?
C47 C46 H46B 111.4 . . ?
H46A C46 H46B 109.3 . . ?
N12 C47 C43 112.4(3) . . ?
N12 C47 C46 113.3(3) . . ?
C43 C47 C46 103.1(3) . . ?
N12 C47 H47 109.3 . . ?
C43 C47 H47 109.3 . . ?
C46 C47 H47 109.3 . . ?
N12 C48 C1 109.9(2) . . ?
N12 C48 H48A 109.7 . . ?
C1 C48 H48A 109.7 . . ?
N12 C48 H48B 109.7 . . ?
C1 C48 H48B 109.7 . . ?
H48A C48 H48B 108.2 . . ?
H1W O1W H2W 108.1 . . ?
H3W O2W H4W 107.7 . . ?
H3W O2X H4W 107.8 . . ?
O11W O12W O10W 98.9(10) . . ?
O15W O16W O17W 109.6(15) . . ?
O16W O17W O18W 108.1(10) . . ?
O19W O18W O17W 117.6(19) . . ?
O18W O19W O21W 126(2) . . ?
O18W O19W O20W 127.0(18) . . ?
O21W O19W O20W 21.7(8) . . ?
O21W O20W O19W 50(2) . . ?
O20W O21W O19W 109(3) . . ?

loop_
_geom_bond_atom_site_label_1
_geom_bond_atom_site_label_2
_geom_bond_distance
_geom_bond_site_symmetry_2
_geom_bond_publ_flag
N1 C1 1.326(4) . ?
N1 C5 1.340(4) . ?
N2 C6 1.493(4) . ?
N2 C7 1.504(4) . ?
N2 H2A 0.9100 . ?
N2 H2B 0.9100 . ?
N3 C12 1.489(4) . ?
N3 C11 1.499(4) . ?
N3 H3A 0.9100 . ?
N3 H3B 0.9100 . ?
N4 C13 1.335(4) . ?
N4 C17 1.339(4) . ?
N5 C18 1.483(4) . ?
N5 C19X 1.493(4) . ?
N5 C19 1.493(4) . ?
N5 H5A 0.9100 . ?
N5 H5B 0.9100 . ?
N6 C24 1.479(4) . ?
N6 C23 1.497(4) . ?
N6 C23X 1.497(4) . ?
N6 H6A 0.9100 . ?
N6 H6B 0.9100 . ?
N7 C29 1.332(4) . ?
N7 C25 1.345(4) . ?
N9 C36 1.491(3) . ?
N9 C35 1.502(3) . ?
N9 C35X 1.502(3) . ?
N9 H9A 0.9100 . ?
N9 H9B 0.9100 . ?
N10 C37 1.331(3) . ?
N10 C41 1.346(3) . ?
N11 C42 1.483(4) . ?
N11 C43 1.504(3) . ?
N11 H11A 0.9100 . ?
N11 H11B 0.9100 . ?
N12 C48 1.486(4) . ?
N12 C47 1.495(4) . ?
N12 H12A 0.9100 . ?
N12 H12B 0.9100 . ?
C1 C2 1.401(4) . ?
C1 C48 1.502(4) . ?
C2 C3 1.376(5) . ?
C2 H2 0.9500 . ?
C3 C4 1.392(5) . ?
C3 H3 0.9500 . ?
C4 C5 1.379(4) . ?
C4 H4 0.9500 . ?
C5 C6 1.516(4) . ?
C6 H6C 0.9900 . ?
C6 H6D 0.9900 . ?
C7 C8 1.531(4) . ?
C7 C11 1.555(4) . ?
C7 H7 1.0000 . ?
C8 C9 1.509(5) . ?
C8 H8A 0.9900 . ?
C8 H8B 0.9900 . ?
C9 C10 1.523(5) . ?
C9 H9C 0.9900 . ?
C9 H9D 0.9900 . ?
C10 C11 1.536(4) . ?
C10 H10A 0.9900 . ?
C10 H10B 0.9900 . ?
C11 H11 1.0000 . ?
C12 C13 1.499(4) . ?
C12 H12C 0.9900 . ?
C12 H12D 0.9900 . ?
C13 C14 1.397(4) . ?
C14 C15 1.366(5) . ?
C14 H14 0.9500 . ?
C15 C16 1.376(5) . ?
C15 H15 0.9500 . ?
C16 C17 1.386(4) . ?
C16 H16 0.9500 . ?
C17 C18 1.504(4) . ?
C18 H18A 0.9900 . ?
C18 H18B 0.9900 . ?
C19 C23 1.520(5) . ?
C19 C20 1.553(4) . ?
C19 H19 1.0000 . ?
C20 C21 1.510(7) . ?
C20 H20A 0.9900 . ?
C20 H20B 0.9900 . ?
C21 C22 1.498(7) . ?
C21 H21A 0.9900 . ?
C21 H21B 0.9900 . ?
C22 C23 1.567(5) . ?
C22 H22A 0.9900 . ?
C22 H22B 0.9900 . ?
C23 H23 1.0000 . ?
C19X C23X 1.520(5) . ?
C19X C20X 1.553(5) . ?
C19X H19X 1.0000 . ?
C20X C21X 1.510(7) . ?
C20X H20C 0.9900 . ?
C20X H20D 0.9900 . ?
C21X C22X 1.497(7) . ?
C21X H21C 0.9900 . ?
C21X H21D 0.9900 . ?
C22X C23X 1.565(5) . ?
C22X H22C 0.9900 . ?
C22X H22D 0.9900 . ?
C23X H23X 1.0000 . ?
C24 C25 1.499(5) . ?
C24 H24A 0.9900 . ?
C24 H24B 0.9900 . ?
C25 C26 1.379(5) . ?
C26 C27 1.368(6) . ?
C26 H26 0.9500 . ?
C27 C28 1.387(6) . ?
C27 H27 0.9500 . ?
C28 C29 1.389(4) . ?
C28 H28 0.9500 . ?
C29 C30 1.517(5) . ?
C30 N8X 1.484(4) . ?
C30 N8 1.484(4) . ?
C30 H30A 0.9900 . ?
C30 H30B 0.9900 . ?
N8 C31 1.502(4) . ?
N8 H8C 0.9100 . ?
N8 H8D 0.9100 . ?
C31 C32 1.544(5) . ?
C31 C35 1.568(4) . ?
C31 H31 1.0000 . ?
C32 C33 1.515(6) . ?
C32 H32A 0.9900 . ?
C32 H32B 0.9900 . ?
C33 C34 1.536(6) . ?
C33 H33A 0.9900 . ?
C33 H33B 0.9900 . ?
C34 C35 1.539(4) . ?
C34 H34A 0.9900 . ?
C34 H34B 0.9900 . ?
C35 H35 1.0000 . ?
N8X C31X 1.500(4) . ?
N8X H8XA 0.9100 . ?
N8X H8XB 0.9100 . ?
C31X C32X 1.543(5) . ?
C31X C35X 1.566(4) . ?
C31X H31X 1.0000 . ?
C32X C33X 1.515(6) . ?
C32X H32C 0.9900 . ?
C32X H32D 0.9900 . ?
C33X C34X 1.537(6) . ?
C33X H33C 0.9900 . ?
C33X H33D 0.9900 . ?
C34X C35X 1.539(4) . ?
C34X H34C 0.9900 . ?
C34X H34D 0.9900 . ?
C35X H35X 1.0000 . ?
C36 C37 1.501(4) . ?
C36 H36A 0.9900 . ?
C36 H36B 0.9900 . ?
C37 C38 1.387(4) . ?
C38 C39 1.377(4) . ?
C38 H38 0.9500 . ?
C39 C40 1.386(5) . ?
C39 H39 0.9500 . ?
C40 C41 1.384(4) . ?
C40 H40 0.9500 . ?
C41 C42 1.503(4) . ?
C42 H42A 0.9900 . ?
C42 H42B 0.9900 . ?
C43 C47 1.526(4) . ?
C43 C44 1.555(4) . ?
C43 H43 1.0000 . ?
C44 C45 1.487(6) . ?
C44 H44A 0.9900 . ?
C44 H44B 0.9900 . ?
C45 C46 1.525(5) . ?
C45 H45A 0.9900 . ?
C45 H45B 0.9900 . ?
C46 C47 1.532(4) . ?
C46 H46A 0.9900 . ?
C46 H46B 0.9900 . ?
C47 H47 1.0000 . ?
C48 H48A 0.9900 . ?
C48 H48B 0.9900 . ?
O1W H1W 0.8405 . ?
O1W H2W 0.8401 . ?
O2W H3W 0.8410 . ?
O2W H4W 0.8417 . ?
O2X H3W 0.8409 . ?
O2X H4W 0.8406 . ?
O10W O12W 1.602(18) . ?
O11W O12W 1.550(18) . ?
O15W O16W 1.10(2) . ?
O16W O17W 1.411(15) . ?
O17W O18W 1.67(2) . ?
O18W O19W 0.958(19) . ?
O19W O21W 1.45(2) . ?
O19W O20W 1.80(2) . ?
O20W O21W 0.703(19) . ?

loop_
_geom_hbond_atom_site_label_D
_geom_hbond_atom_site_label_H
_geom_hbond_atom_site_label_A
_geom_hbond_distance_DH
_geom_hbond_distance_HA
_geom_hbond_distance_DA
_geom_hbond_angle_DHA
_geom_hbond_site_symmetry_A
N2 H2A Cl1 0.91 2.37 3.150(2) 143.2 .
N2 H2B O2W 0.91 1.83 2.709(4) 162.4 .
N2 H2B O2X 0.91 2.10 3.003(11) 169.1 .
N3 H3A Cl1 0.91 2.20 3.003(2) 146.7 .
N3 H3B Cl2 0.91 2.39 3.287(2) 166.6 .
N5 H5A Cl5 0.91 2.25 3.139(3) 165.4 .
N5 H5B Cl2 0.91 2.74 3.445(2) 134.9 .
N5 H5B Cl3 0.91 2.49 3.177(2) 132.3 .
N6 H6A O5W 0.91 1.95 2.854(6) 175.9 .
N6 H6B Cl2 0.91 2.46 3.210(3) 140.1 .
N8 H8C Cl3 0.91 2.32 3.109(3) 145.2 .
N8 H8D Cl7 0.91 2.18 3.082(8) 174.5 .
N8X H8XA Cl3 0.91 2.25 3.109(3) 157.1 .
N8X H8XB O7W 0.91 1.94 2.846(12) 173.3 .
N6 H6B Cl3 0.91 2.58 3.205(3) 126.4 .
N9 H9A Cl3 0.91 2.24 3.032(2) 145.4 .
N9 H9B Cl4 0.91 2.41 3.312(2) 170.3 .
N11 H11A Cl8 0.91 2.13 3.016(5) 164.2 .
N11 H11A O8W 0.91 1.80 2.695(16) 165.4 .
N11 H11A O8X 0.91 2.55 3.45(2) 170.8 .
N11 H11B Cl1 0.91 2.55 3.208(3) 130.1 .
N11 H11B Cl4 0.91 2.66 3.383(3) 137.3 .
N12 H12A Cl9 0.91 2.26 3.166(6) 174.1 .
N12 H12A O9W 0.91 2.19 3.063(8) 161.4 .
N12 H12A O9X 0.91 1.93 2.79(3) 157.2 .
N12 H12A O9Y 0.91 1.82 2.73(2) 179.0 .
N12 H12B Cl1 0.91 2.54 3.208(2) 130.9 .
N12 H12B Cl4 0.91 2.53 3.241(3) 135.2 .
C3 H3 Cl4 0.95 2.74 3.658(3) 161.5 2_666
C8 H8B O4W 0.99 2.58 3.499(6) 155.1 .
C10 H10B Cl2 0.99 2.79 3.626(3) 142.1 .
C11 H11 Cl9 1.00 2.90 3.847(6) 157.4 .
C12 H12D Cl2 0.99 2.86 3.764(3) 152.8 2_565
C16 H16 O19W 0.95 2.49 3.395(16) 158.5 1_455
C18 H18A Cl5 0.99 2.69 3.635(3) 159.9 2_575
C19 H19 Cl10 1.00 2.78 3.627(4) 143.3 1_565
C19X H19X Cl10 1.00 2.77 3.627(4) 144.4 1_565
C20 H20A Cl5 0.99 2.86 3.639(11) 136.6 .
C24 H24B O17W 0.99 2.55 3.332(11) 135.9 2_675
C28 H28 O3X 0.95 2.65 3.326(12) 128.4 1_655
C28 H28 O4X 0.95 2.56 3.282(13) 133.5 .
C30 H30B Cl6 0.99 2.94 3.705(4) 134.8 .
C32 H32B Cl6 0.99 2.66 3.593(5) 157.7 .
C34 H34A Cl4 0.99 2.88 3.683(6) 138.5 2_676
C34 H34B Cl4 0.99 2.81 3.659(12) 144.8 .
C36 H36A Cl10 0.99 2.88 3.804(3) 155.4 1_565
C36 H36B Cl4 0.99 2.80 3.726(3) 156.7 2_676
C42 H42A Cl7 0.99 2.88 3.735(7) 145.6 1_455
C42 H42A Cl8 0.99 2.81 3.674(5) 146.7 2_576
C43 H43 O3X 1.00 2.55 3.271(12) 129.1 .
C44 H44A Cl8 0.99 2.93 3.600(5) 125.7 .
C44 H44A Cl8 0.99 2.82 3.794(5) 169.7 2_576
C44 H44B O3X 0.99 2.37 3.162(15) 136.8 .
C46 H46A O9X 0.99 2.47 3.25(4) 136.0 .
C46 H46B O12W 0.99 2.45 3.337(18) 149.6 2_676
O1W H1W O10W 0.84 1.80 2.582(7) 154.0 .
O1W H2W Cl4 0.84 2.31 3.131(3) 165.9 2_676
O2W H3W Cl5 0.84 2.39 3.147(3) 149.5 2_565
O2W H4W Cl9 0.84 2.92 3.621(6) 141.4 .

loop_
_geom_torsion_atom_site_label_1
_geom_torsion_atom_site_label_2
_geom_torsion_atom_site_label_3
_geom_torsion_atom_site_label_4
_geom_torsion
_geom_torsion_site_symmetry_1
_geom_torsion_site_symmetry_2
_geom_torsion_site_symmetry_3
_geom_torsion_site_symmetry_4
_geom_torsion_publ_flag
C5 N1 C1 C2 -0.2(4) . . . . ?
C5 N1 C1 C48 178.6(3) . . . . ?
N1 C1 C2 C3 1.2(4) . . . . ?
C48 C1 C2 C3 -177.5(3) . . . . ?
C1 C2 C3 C4 -1.3(4) . . . . ?
C2 C3 C4 C5 0.5(4) . . . . ?
C1 N1 C5 C4 -0.7(4) . . . . ?
C1 N1 C5 C6 178.9(3) . . . . ?
C3 C4 C5 N1 0.6(4) . . . . ?
C3 C4 C5 C6 -179.0(3) . . . . ?
C7 N2 C6 C5 172.1(2) . . . . ?
N1 C5 C6 N2 -44.7(3) . . . . ?
C4 C5 C6 N2 134.9(3) . . . . ?
C6 N2 C7 C8 61.6(4) . . . . ?
C6 N2 C7 C11 178.8(2) . . . . ?
N2 C7 C8 C9 96.9(3) . . . . ?
C11 C7 C8 C9 -21.2(4) . . . . ?
C7 C8 C9 C10 35.6(4) . . . . ?
C8 C9 C10 C11 -35.6(4) . . . . ?
C12 N3 C11 C10 80.7(3) . . . . ?
C12 N3 C11 C7 -159.7(2) . . . . ?
C9 C10 C11 N3 143.7(3) . . . . ?
C9 C10 C11 C7 21.8(3) . . . . ?
N2 C7 C11 N3 113.7(2) . . . . ?
C8 C7 C11 N3 -123.7(3) . . . . ?
N2 C7 C11 C10 -123.1(2) . . . . ?
C8 C7 C11 C10 -0.6(3) . . . . ?
C11 N3 C12 C13 174.7(2) . . . . ?
C17 N4 C13 C14 0.9(4) . . . . ?
C17 N4 C13 C12 -178.2(2) . . . . ?
N3 C12 C13 N4 27.5(3) . . . . ?
N3 C12 C13 C14 -151.6(3) . . . . ?
N4 C13 C14 C15 1.7(5) . . . . ?
C12 C13 C14 C15 -179.2(3) . . . . ?
C13 C14 C15 C16 -2.3(5) . . . . ?
C14 C15 C16 C17 0.5(5) . . . . ?
C13 N4 C17 C16 -2.9(4) . . . . ?
C13 N4 C17 C18 172.8(2) . . . . ?
C15 C16 C17 N4 2.2(5) . . . . ?
C15 C16 C17 C18 -173.3(3) . . . . ?
C19X N5 C18 C17 -169.2(2) . . . . ?
C19 N5 C18 C17 -169.2(2) . . . . ?
N4 C17 C18 N5 27.2(4) . . . . ?
C16 C17 C18 N5 -157.0(3) . . . . ?
C18 N5 C19 C23 179.6(2) . . . . ?
C18 N5 C19 C20 -60.9(5) . . . . ?
N5 C19 C20 C21 -157.6(5) . . . . ?
C23 C19 C20 C21 -34.7(7) . . . . ?
C19 C20 C21 C22 15.9(8) . . . . ?
C20 C21 C22 C23 7.4(7) . . . . ?
C24 N6 C23 C19 -179.9(3) . . . . ?
C24 N6 C23 C22 -69.5(4) . . . . ?
N5 C19 C23 N6 -82.7(3) . . . . ?
C20 C19 C23 N6 156.0(5) . . . . ?
N5 C19 C23 C22 159.0(3) . . . . ?
C20 C19 C23 C22 37.6(5) . . . . ?
C21 C22 C23 N6 -146.4(4) . . . . ?
C21 C22 C23 C19 -27.6(5) . . . . ?
C18 N5 C19X C23X 179.6(2) . . . . ?
C18 N5 C19X C20X -67.1(8) . . . . ?
N5 C19X C20X C21X -125.5(12) . . . . ?
C23X C19X C20X C21X -4.5(16) . . . . ?
C19X C20X C21X C22X -17(2) . . . . ?
C20X C21X C22X C23X 28.4(15) . . . . ?
C24 N6 C23X C19X -179.9(3) . . . . ?
C24 N6 C23X C22X -49.6(7) . . . . ?
N5 C19X C23X N6 -82.7(3) . . . . ?
C20X C19X C23X N6 153.2(9) . . . . ?
N5 C19X C23X C22X 148.5(6) . . . . ?
C20X C19X C23X C22X 24.5(11) . . . . ?
C21X C22X C23X N6 -162.7(7) . . . . ?
C21X C22X C23X C19X -33.4(10) . . . . ?
C23 N6 C24 C25 -173.6(3) . . . . ?
C23X N6 C24 C25 -173.6(3) . . . . ?
C29 N7 C25 C26 -0.7(5) . . . . ?
C29 N7 C25 C24 177.9(3) . . . . ?
N6 C24 C25 N7 -3.6(4) . . . . ?
N6 C24 C25 C26 175.1(3) . . . . ?
N7 C25 C26 C27 0.8(5) . . . . ?
C24 C25 C26 C27 -177.7(3) . . . . ?
C25 C26 C27 C28 -0.4(6) . . . . ?
C26 C27 C28 C29 -0.1(6) . . . . ?
C25 N7 C29 C28 0.2(5) . . . . ?
C25 N7 C29 C30 -178.2(3) . . . . ?
C27 C28 C29 N7 0.2(5) . . . . ?
C27 C28 C29 C30 178.6(3) . . . . ?
N7 C29 C30 N8X -28.4(4) . . . . ?
C28 C29 C30 N8X 153.2(3) . . . . ?
N7 C29 C30 N8 -28.4(4) . . . . ?
C28 C29 C30 N8 153.2(3) . . . . ?
C29 C30 N8 C31 166.5(3) . . . . ?
C30 N8 C31 C32 51.6(5) . . . . ?
C30 N8 C31 C35 171.4(3) . . . . ?
N8 C31 C32 C33 94.1(5) . . . . ?
C35 C31 C32 C33 -26.5(5) . . . . ?
C31 C32 C33 C34 41.3(7) . . . . ?
C32 C33 C34 C35 -40.0(8) . . . . ?
C36 N9 C35 C34 84.7(4) . . . . ?
C36 N9 C35 C31 -159.2(2) . . . . ?
C33 C34 C35 N9 139.6(5) . . . . ?
C33 C34 C35 C31 22.2(8) . . . . ?
N8 C31 C35 N9 115.6(3) . . . . ?
C32 C31 C35 N9 -117.6(4) . . . . ?
N8 C31 C35 C34 -124.4(6) . . . . ?
C32 C31 C35 C34 2.5(6) . . . . ?
C29 C30 N8X C31X 176.5(4) . . . . ?
C30 N8X C31X C32X 68.1(5) . . . . ?
C30 N8X C31X C35X 179.3(3) . . . . ?
N8X C31X C32X C33X 153.6(5) . . . . ?
C35X C31X C32X C33X 39.3(6) . . . . ?
C31X C32X C33X C34X -48.9(9) . . . . ?
C32X C33X C34X C35X 39.6(12) . . . . ?
C36 N9 C35X C34X 75.5(6) . . . . ?
C36 N9 C35X C31X -162.3(2) . . . . ?
C33X C34X C35X N9 112.9(9) . . . . ?
C33X C34X C35X C31X -15.1(13) . . . . ?
N8X C31X C35X N9 104.3(4) . . . . ?
C32X C31X C35X N9 -140.8(4) . . . . ?
N8X C31X C35X C34X -129.4(8) . . . . ?
C32X C31X C35X C34X -14.6(9) . . . . ?
C35 N9 C36 C37 176.0(2) . . . . ?
C35X N9 C36 C37 176.0(2) . . . . ?
C41 N10 C37 C38 0.7(4) . . . . ?
C41 N10 C37 C36 -178.1(2) . . . . ?
N9 C36 C37 N10 17.1(3) . . . . ?
N9 C36 C37 C38 -161.8(2) . . . . ?
N10 C37 C38 C39 1.2(4) . . . . ?
C36 C37 C38 C39 180.0(3) . . . . ?
C37 C38 C39 C40 -1.9(5) . . . . ?
C38 C39 C40 C41 0.7(5) . . . . ?
C37 N10 C41 C40 -2.0(4) . . . . ?
C37 N10 C41 C42 175.2(3) . . . . ?
C39 C40 C41 N10 1.3(5) . . . . ?
C39 C40 C41 C42 -175.7(3) . . . . ?
C43 N11 C42 C41 -173.8(2) . . . . ?
N10 C41 C42 N11 39.1(4) . . . . ?
C40 C41 C42 N11 -143.7(3) . . . . ?
C42 N11 C43 C47 177.2(2) . . . . ?
C42 N11 C43 C44 -65.2(4) . . . . ?
N11 C43 C44 C45 -125.2(3) . . . . ?
C47 C43 C44 C45 -3.8(4) . . . . ?
C43 C44 C45 C46 -22.5(4) . . . . ?
C44 C45 C46 C47 40.0(4) . . . . ?
C48 N12 C47 C43 -178.9(2) . . . . ?
C48 N12 C47 C46 -62.4(4) . . . . ?
N11 C43 C47 N12 -87.3(3) . . . . ?
C44 C43 C47 N12 150.6(3) . . . . ?
N11 C43 C47 C46 150.3(3) . . . . ?
C44 C43 C47 C46 28.3(3) . . . . ?
C45 C46 C47 N12 -163.6(3) . . . . ?
C45 C46 C47 C43 -41.9(4) . . . . ?
C47 N12 C48 C1 -179.8(2) . . . . ?
N1 C1 C48 N12 13.3(4) . . . . ?
C2 C1 C48 N12 -167.9(3) . . . . ?
O15W O16W O17W O18W 162.7(15) . . . . ?
O16W O17W O18W O19W -17(2) . . . . ?
O17W O18W O19W O21W -17(3) . . . . ?
O17W O18W O19W O20W 11(3) . . . . ?
O18W O19W O20W O21W -97(3) . . . . ?
O18W O19W O21W O20W 100(3) . . . . ?
